data_6000427
loop_
_publ_author_name
'Graulich, J.'
'Drueke, S.'
'Babel, D.'

_publ_section_title
;
 X-ray structural studies of the polymorphic elpasolites K2LiAlF6 and
 Rb2LiGaF6
;
_journal_name_full 'Zeitschrift Fur Anorganische Und Allgemeine Chemie'
_journal_page_first 1460
_journal_page_last 1464
_journal_paper_doi 10.1002/(SICI)1521-3749(199809)624:9<1460::AID-ZAAC1460>3.0.CO;2-P
_journal_volume 624
_journal_year 1998
_chemical_formula_sum 'Al F6 K2 Li'
_chemical_formula_weight 226.11
_space_group_IT_number 225
_space_group_name_Hall '-F 4 2 3'
_space_group_name_H-M_alt 'F m -3 m'
_cell_angle_alpha 90.000
_cell_angle_beta 90.000
_cell_angle_gamma 90.000
_cell_formula_units_Z 4
_cell_length_a 7.842(1)
_cell_length_b 7.842(1)
_cell_length_c 7.842(1)
_cell_volume 482.3(2)
_diffrn_reflns_limit_h_max 5
_diffrn_reflns_limit_h_min -5
_diffrn_reflns_limit_k_max 0
_diffrn_reflns_limit_k_min -5
_diffrn_reflns_limit_l_max 13
_diffrn_reflns_limit_l_min -13
_diffrn_reflns_theta_max 3.4
_diffrn_reflns_theta_min 26.3
_exptl_crystal_F_000 432
_exptl_crystal_size_max 0.3
_exptl_crystal_size_min 0.3
_refine_ls_matrix_type full
_refine_ls_number_parameters 8
_refine_ls_R_factor_all 0.0087
_refine_ls_R_factor_gt 0.0086
_reflns_threshold_expression Fo>4\s(Fo)
_cod_database_code 6000427

loop_
_space_group_symop_operation_xyz
x,y,z
-y,x,z
-x,-y,z
y,-x,z
x,-y,-z
y,x,-z
-x,y,-z
-y,-x,-z
z,x,y
-x,z,y
-z,-x,y
x,-z,y
z,-x,-y
x,z,-y
-z,x,-y
-x,-z,-y
y,z,x
y,-z,-x
z,y,-x
-y,z,-x
-z,-y,-x
-y,-z,x
z,-y,x
-z,y,x
-x,-y,-z
y,-x,-z
x,y,-z
-y,x,-z
-x,y,z
-y,-x,z
x,-y,z
y,x,z
-z,-x,-y
x,-z,-y
z,x,-y
-x,z,-y
-z,x,y
-x,-z,y
z,-x,y
x,z,y
-y,-z,-x
-y,z,x
-z,-y,x
y,-z,x
z,y,x
y,z,-x
-z,y,-x
z,-y,-x
x,y+1/2,z+1/2
-y,x+1/2,z+1/2
-x,-y+1/2,z+1/2
y,-x+1/2,z+1/2
x,-y+1/2,-z+1/2
y,x+1/2,-z+1/2
-x,y+1/2,-z+1/2
-y,-x+1/2,-z+1/2
z,x+1/2,y+1/2
-x,z+1/2,y+1/2
-z,-x+1/2,y+1/2
x,-z+1/2,y+1/2
z,-x+1/2,-y+1/2
x,z+1/2,-y+1/2
-z,x+1/2,-y+1/2
-x,-z+1/2,-y+1/2
y,z+1/2,x+1/2
y,-z+1/2,-x+1/2
z,y+1/2,-x+1/2
-y,z+1/2,-x+1/2
-z,-y+1/2,-x+1/2
-y,-z+1/2,x+1/2
z,-y+1/2,x+1/2
-z,y+1/2,x+1/2
-x,-y+1/2,-z+1/2
y,-x+1/2,-z+1/2
x,y+1/2,-z+1/2
-y,x+1/2,-z+1/2
-x,y+1/2,z+1/2
-y,-x+1/2,z+1/2
x,-y+1/2,z+1/2
y,x+1/2,z+1/2
-z,-x+1/2,-y+1/2
x,-z+1/2,-y+1/2
z,x+1/2,-y+1/2
-x,z+1/2,-y+1/2
-z,x+1/2,y+1/2
-x,-z+1/2,y+1/2
z,-x+1/2,y+1/2
x,z+1/2,y+1/2
-y,-z+1/2,-x+1/2
-y,z+1/2,x+1/2
-z,-y+1/2,x+1/2
y,-z+1/2,x+1/2
z,y+1/2,x+1/2
y,z+1/2,-x+1/2
-z,y+1/2,-x+1/2
z,-y+1/2,-x+1/2
x+1/2,y,z+1/2
-y+1/2,x,z+1/2
-x+1/2,-y,z+1/2
y+1/2,-x,z+1/2
x+1/2,-y,-z+1/2
y+1/2,x,-z+1/2
-x+1/2,y,-z+1/2
-y+1/2,-x,-z+1/2
z+1/2,x,y+1/2
-x+1/2,z,y+1/2
-z+1/2,-x,y+1/2
x+1/2,-z,y+1/2
z+1/2,-x,-y+1/2
x+1/2,z,-y+1/2
-z+1/2,x,-y+1/2
-x+1/2,-z,-y+1/2
y+1/2,z,x+1/2
y+1/2,-z,-x+1/2
z+1/2,y,-x+1/2
-y+1/2,z,-x+1/2
-z+1/2,-y,-x+1/2
-y+1/2,-z,x+1/2
z+1/2,-y,x+1/2
-z+1/2,y,x+1/2
-x+1/2,-y,-z+1/2
y+1/2,-x,-z+1/2
x+1/2,y,-z+1/2
-y+1/2,x,-z+1/2
-x+1/2,y,z+1/2
-y+1/2,-x,z+1/2
x+1/2,-y,z+1/2
y+1/2,x,z+1/2
-z+1/2,-x,-y+1/2
x+1/2,-z,-y+1/2
z+1/2,x,-y+1/2
-x+1/2,z,-y+1/2
-z+1/2,x,y+1/2
-x+1/2,-z,y+1/2
z+1/2,-x,y+1/2
x+1/2,z,y+1/2
-y+1/2,-z,-x+1/2
-y+1/2,z,x+1/2
-z+1/2,-y,x+1/2
y+1/2,-z,x+1/2
z+1/2,y,x+1/2
y+1/2,z,-x+1/2
-z+1/2,y,-x+1/2
z+1/2,-y,-x+1/2
x+1/2,y+1/2,z
-y+1/2,x+1/2,z
-x+1/2,-y+1/2,z
y+1/2,-x+1/2,z
x+1/2,-y+1/2,-z
y+1/2,x+1/2,-z
-x+1/2,y+1/2,-z
-y+1/2,-x+1/2,-z
z+1/2,x+1/2,y
-x+1/2,z+1/2,y
-z+1/2,-x+1/2,y
x+1/2,-z+1/2,y
z+1/2,-x+1/2,-y
x+1/2,z+1/2,-y
-z+1/2,x+1/2,-y
-x+1/2,-z+1/2,-y
y+1/2,z+1/2,x
y+1/2,-z+1/2,-x
z+1/2,y+1/2,-x
-y+1/2,z+1/2,-x
-z+1/2,-y+1/2,-x
-y+1/2,-z+1/2,x
z+1/2,-y+1/2,x
-z+1/2,y+1/2,x
-x+1/2,-y+1/2,-z
y+1/2,-x+1/2,-z
x+1/2,y+1/2,-z
-y+1/2,x+1/2,-z
-x+1/2,y+1/2,z
-y+1/2,-x+1/2,z
x+1/2,-y+1/2,z
y+1/2,x+1/2,z
-z+1/2,-x+1/2,-y
x+1/2,-z+1/2,-y
z+1/2,x+1/2,-y
-x+1/2,z+1/2,-y
-z+1/2,x+1/2,y
-x+1/2,-z+1/2,y
z+1/2,-x+1/2,y
x+1/2,z+1/2,y
-y+1/2,-z+1/2,-x
-y+1/2,z+1/2,x
-z+1/2,-y+1/2,x
y+1/2,-z+1/2,x
z+1/2,y+1/2,x
y+1/2,z+1/2,-x
-z+1/2,y+1/2,-x
z+1/2,-y+1/2,-x

loop_
_atom_site_aniso_label
_atom_site_aniso_U_11
_atom_site_aniso_U_12
_atom_site_aniso_U_13
_atom_site_aniso_U_22
_atom_site_aniso_U_23
_atom_site_aniso_U_33
K 0.0134(3) 0 0 0.0134(3) 0 0.0134(3)
Li 0.0237(7) 0 0 0.0237(7) 0 0.0237(7)
Al 0.0086(4) 0 0 0.0086(4) 0 0.0086(4)
F 0.0101(4) 0 0 0.0152(4) 0 0.0152(4)

loop_
_atom_site_label
_atom_site_site_symmetry_multiplicity
_atom_site_Wyckoff_symbol
_atom_site_fract_x
_atom_site_fract_y
_atom_site_fract_z
K 8 c 0.25 0.25 0.25
Li 4 b 0.5 0.5 0.5
Al 4 a 0 0 0
F 24 e 0.2311(1) 0 0
